data_4321960
loop_
_publ_author_name
'David M. L. Goodgame'
'David A. Grachvogel'
'Izhar Hussain'
'Andrew J. P. White'
'David J. Williams'

_publ_section_title
;
 Formation of Polymeric Network Arrays by Complexes of Manganese(II) or
 Cobalt(II) with Alkane Chain Linked Bis(amide) Ligands of Biological
 Relevance
;
_journal_name_full 'Inorganic Chemistry'
_journal_page_first 2057
_journal_page_last 2063
_journal_paper_doi 10.1021/ic9812609
_journal_volume 38
_journal_year 1999
_chemical_formula_sum 'C17 H36 Cl2 Co N3 O4'
_chemical_formula_weight 476.32
_chemical_name_systematic
; 
 ? 
;
_space_group_IT_number 15
_symmetry_cell_setting monoclinic
_symmetry_space_group_name_Hall '-C 2yc'
_symmetry_space_group_name_H-M 'C 1 2/c 1'
_atom_sites_solution_hydrogens geom
_atom_sites_solution_primary direct
_atom_sites_solution_secondary difmap
_audit_creation_method SHELXL
_cell_angle_alpha 90.00
_cell_angle_beta 103.446(7)
_cell_angle_gamma 90.00
_cell_formula_units_Z 8
_cell_length_a 23.846(3)
_cell_length_b 11.3010(13)
_cell_length_c 20.3262(11)
_cell_measurement_reflns_used 27
_cell_measurement_temperature 293(2)
_cell_measurement_theta_max 12.52
_cell_measurement_theta_min 5.31
_cell_volume 5327.4(10)
_computing_cell_refinement 'Siemens XSCANS'
_computing_data_collection 'Siemens XSCANS'
_computing_data_reduction 'Siemens SHELXTL'
_computing_molecular_graphics 'Siemens SHELXTL'
_computing_publication_material 'Siemens SHELXTL'
_computing_structure_refinement 'SHELXL-93 (Sheldrick, 1993)'
_computing_structure_solution 'SHELXS-86 (Sheldrick, 1990)'
_diffrn_ambient_temperature 293(2)
_diffrn_measurement_device 'Siemens P4'
_diffrn_measurement_method '\w scans'
_diffrn_radiation_monochromator graphite
_diffrn_radiation_source 'fine-focus sealed tube'
_diffrn_radiation_type MoK\a
_diffrn_radiation_wavelength 0.71073
_diffrn_reflns_av_R_equivalents 0.0442
_diffrn_reflns_av_sigmaI/netI 0.0861
_diffrn_reflns_limit_h_max 28
_diffrn_reflns_limit_h_min 0
_diffrn_reflns_limit_k_max 13
_diffrn_reflns_limit_k_min 0
_diffrn_reflns_limit_l_max 23
_diffrn_reflns_limit_l_min -24
_diffrn_reflns_number 4823
_diffrn_reflns_theta_max 25.00
_diffrn_reflns_theta_min 1.76
_diffrn_standards_decay_% 19.93
_diffrn_standards_interval_count 97
_diffrn_standards_number 3
_exptl_absorpt_coefficient_mu 0.867
_exptl_absorpt_correction_T_max 0.4987
_exptl_absorpt_correction_T_min 0.4745
_exptl_absorpt_correction_type ellipsoidal
_exptl_crystal_colour blue
_exptl_crystal_density_diffrn 1.188
_exptl_crystal_description 'blocky needles'
_exptl_crystal_F_000 2016
_exptl_crystal_size_max 0.633
_exptl_crystal_size_mid 0.333
_exptl_crystal_size_min 0.233
_refine_diff_density_max 0.812
_refine_diff_density_min -0.361
_refine_diff_density_rms 0.111
_refine_ls_extinction_coef 0.00024(12)
_refine_ls_extinction_expression Fc^*^=kFc[1+0.001xFc^2^\l^3^/sin(2\q)]^-1/4^
_refine_ls_extinction_method SHELXL
_refine_ls_goodness_of_fit_all 1.054
_refine_ls_goodness_of_fit_obs 1.150
_refine_ls_matrix_type full
_refine_ls_number_parameters 249
_refine_ls_number_reflns 4148
_refine_ls_number_restraints 51
_refine_ls_restrained_S_all 1.096
_refine_ls_restrained_S_obs 1.167
_refine_ls_R_factor_all 0.1367
_refine_ls_R_factor_obs 0.0800
_refine_ls_shift/esd_max 0.123
_refine_ls_shift/esd_mean 0.013
_refine_ls_structure_factor_coef Fsqd
_refine_ls_weighting_details 'w=1/[\s^2^(Fo^2^)+(0.1374P)^2^+0.0000P] where P=(Fo^2^+2Fc^2^)/3'
_refine_ls_weighting_scheme calc
_refine_ls_wR_factor_all 0.2659
_refine_ls_wR_factor_obs 0.2149
_reflns_number_observed 2767
_reflns_number_total 4703
_reflns_observed_criterion >2sigma(I)
_cod_data_source_file ic9812609_1.cif
_cod_data_source_block DMLG9712
_cod_depositor_comments
;
The following automatic conversions were performed:

'_refine_ls_weighting_scheme' value 'calc
w=1/[\s^2^(Fo^2^)+(0.1374P)^2^+0.0000P] where P=(Fo^2^+2Fc^2^)/3' was
changed to 'calc'. New tag '_refine_ls_weighting_details' was
created. The value of the new tag was set to
'w=1/[\s^2^(Fo^2^)+(0.1374P)^2^+0.0000P] where P=(Fo^2^+2Fc^2^)/3'.

Automatic conversion script
Id: cif_fix_values 3143 2015-03-26 13:38:13Z robertas 
;
_cod_original_cell_volume 5327.4(9)
_cod_database_code 4321960

loop_
_symmetry_equiv_pos_as_xyz
'x, y, z'
'-x, y, -z+1/2'
'x+1/2, y+1/2, z'
'-x+1/2, y+1/2, -z+1/2'
'-x, -y, -z'
'x, -y, z-1/2'
'-x+1/2, -y+1/2, -z'
'x+1/2, -y+1/2, z-1/2'

loop_
_atom_site_aniso_label
_atom_site_aniso_U_11
_atom_site_aniso_U_22
_atom_site_aniso_U_33
_atom_site_aniso_U_23
_atom_site_aniso_U_13
_atom_site_aniso_U_12
Co1 0.0451(3) 0.0531(4) 0.0620(4) 0.000 0.0146(3) 0.000
Cl1 0.0877(8) 0.0897(8) 0.1113(9) 0.0429(8) 0.0270(7) 0.0325(7)
Cl2 0.0600(5) 0.0732(7) 0.0664(6) 0.0141(5) 0.0236(4) 0.0179(5)
Co2 0.0383(3) 0.0474(4) 0.0458(3) 0.0020(3) 0.0083(3) 0.0024(3)
C1 0.069(2) 0.069(3) 0.070(2) 0.013(2) 0.028(2) 0.010(2)
O2 0.0515(13) 0.052(2) 0.0607(14) 0.0077(12) 0.0213(11) 0.0057(12)
C2 0.047(2) 0.060(2) 0.054(2) 0.003(2) 0.005(2) -0.001(2)
N3 0.059(2) 0.067(2) 0.077(2) 0.014(2) 0.031(2) 0.009(2)
C4 0.063(2) 0.072(3) 0.081(3) 0.000(3) 0.031(2) 0.008(2)
C5 0.071(3) 0.066(3) 0.093(3) 0.008(3) 0.026(2) 0.008(2)
C6 0.073(3) 0.069(3) 0.096(3) 0.002(3) 0.023(3) 0.015(3)
C7 0.111(4) 0.075(3) 0.097(4) -0.005(3) 0.010(4) 0.033(3)
O8 0.0549(14) 0.065(2) 0.061(2) 0.0092(14) 0.0117(13) 0.0157(14)
C8 0.054(2) 0.069(3) 0.070(3) 0.017(2) 0.013(2) 0.013(2)
N9 0.077(3) 0.105(4) 0.139(4) -0.012(3) -0.017(3) 0.036(3)
C10 0.146(5) 0.156(6) 0.229(7) -0.026(6) -0.052(6) 0.056(5)
C11 0.273(8) 0.175(7) 0.260(8) -0.032(7) -0.011(8) 0.008(7)
C12 0.314(11) 0.183(9) 0.267(10) -0.030(10) -0.009(11) 0.014(9)
C13 0.057(2) 0.107(4) 0.057(2) -0.014(3) 0.016(2) -0.016(3)
O14 0.0574(15) 0.058(2) 0.058(2) -0.0045(14) 0.0093(13) -0.0090(14)
C14 0.050(2) 0.057(2) 0.061(2) -0.003(2) 0.011(2) 0.003(2)
N15 0.074(2) 0.091(3) 0.065(2) -0.017(2) 0.013(2) -0.031(2)
C16 0.091(3) 0.098(4) 0.090(4) -0.016(3) 0.025(3) -0.044(3)
C17 0.086(3) 0.118(5) 0.080(3) 0.002(4) 0.018(3) -0.026(4)
C18 0.086(3) 0.117(5) 0.097(4) 0.008(4) 0.026(3) -0.028(4)
C33 0.104(9) 0.072(7) 0.289(23) 0.015(11) 0.007(12) -0.025(7)

loop_
_atom_site_label
_atom_site_type_symbol
_atom_site_fract_x
_atom_site_fract_y
_atom_site_fract_z
_atom_site_U_iso_or_equiv
_atom_site_thermal_displace_type
_atom_site_occupancy
_atom_site_calc_flag
_atom_site_refinement_flags
_atom_site_disorder_group
Co1 Co -0.5000 1.30672(8) -0.2500 0.0531(2) Uani 1 d S .
Cl1 Cl -0.46197(7) 1.19444(15) -0.15825(9) 0.0956(5) Uani 1 d . .
Cl2 Cl -0.57082(5) 1.42289(12) -0.22514(6) 0.0651(3) Uani 1 d . .
Co2 Co -0.2500 0.7500 0.0000 0.0441(2) Uani 1 d S .
C1 C -0.3102(2) 0.5900(5) 0.1205(3) 0.0674(14) Uani 1 d . .
H1A H -0.3340(2) 0.5561(5) 0.1478(3) 0.101 Uiso 1 calc R .
H1B H -0.2712(2) 0.5963(5) 0.1468(3) 0.101 Uiso 1 calc R .
H1C H -0.3111(2) 0.5404(5) 0.0819(3) 0.101 Uiso 1 calc R .
O2 O -0.30955(12) 0.7747(3) 0.06095(14) 0.0533(8) Uani 1 d . .
C2 C -0.3326(2) 0.7117(4) 0.0970(2) 0.0547(12) Uani 1 d . .
N3 N -0.3770(2) 0.7513(4) 0.1200(2) 0.0657(11) Uani 1 d . .
H3A H -0.3922(2) 0.7050(4) 0.1446(2) 0.079 Uiso 1 calc R .
C4 C -0.4008(2) 0.8691(5) 0.1057(3) 0.0697(14) Uani 1 d . .
H4A H -0.3701(2) 0.9235(5) 0.1022(3) 0.084 Uiso 1 calc R .
H4B H -0.4170(2) 0.8951(5) 0.1428(3) 0.084 Uiso 1 calc R .
C5 C -0.4473(2) 0.8731(5) 0.0406(3) 0.075(2) Uani 1 d . .
H5A H -0.4768(2) 0.8150(5) 0.0424(3) 0.090 Uiso 1 calc R .
H5B H -0.4307(2) 0.8538(5) 0.0026(3) 0.090 Uiso 1 calc R .
C6 C -0.4742(2) 0.9966(5) 0.0306(3) 0.079(2) Uani 1 d . .
H6A H -0.4452(2) 1.0531(5) 0.0246(3) 0.095 Uiso 1 calc R .
H6B H -0.4868(2) 1.0188(5) 0.0710(3) 0.095 Uiso 1 calc R .
C7 C -0.3175(3) 1.0422(6) -0.0259(3) 0.097(2) Uani 1 d . .
H7A H -0.3457(3) 1.1042(6) -0.0362(3) 0.145 Uiso 1 calc R .
H7B H -0.2806(3) 1.0722(6) -0.0292(3) 0.145 Uiso 1 calc R .
H7C H -0.3152(3) 1.0141(6) 0.0193(3) 0.145 Uiso 1 calc R .
O8 O -0.30584(12) 0.8515(3) -0.0728(2) 0.0604(9) Uani 1 d . .
C8 C -0.3347(2) 0.9431(5) -0.0746(3) 0.0646(13) Uani 1 d DU .
N9 N -0.3838(2) 0.9556(6) -0.1207(3) 0.114(2) Uani 1 d DU .
H9A H -0.4070(2) 1.0123(6) -0.1174(3) 0.137 Uiso 1 calc R .
C10 C -0.3982(4) 0.8708(10) -0.1777(6) 0.193(4) Uani 1 d DU .
H10A H -0.3943(4) 0.9070(10) -0.2197(6) 0.231 Uiso 1 calc R .
H10B H -0.3738(4) 0.8011(10) -0.1691(6) 0.231 Uiso 1 calc R .
C11 C -0.4555(6) 0.8430(13) -0.1796(7) 0.248(5) Uani 1 d DU .
H11A H -0.4802(6) 0.9119(13) -0.1898(7) 0.297 Uiso 1 calc R .
H11B H -0.4597(6) 0.8081(13) -0.1374(7) 0.297 Uiso 1 calc R .
C12 C -0.46765(14) 0.7544(12) -0.2367(7) 0.267(6) Uani 1 d DU .
H12A H -0.45421(14) 0.6764(12) -0.2204(7) 0.321 Uiso 1 calc R .
H12B H -0.44852(14) 0.7774(12) -0.2719(7) 0.321 Uiso 1 calc R .
C13 C -0.2977(2) 0.6003(6) -0.1611(2) 0.073(2) Uani 1 d . .
H13A H -0.3203(2) 0.5617(6) -0.2005(2) 0.110 Uiso 1 calc R .
H13B H -0.2581(2) 0.5766(6) -0.1544(2) 0.110 Uiso 1 calc R .
H13C H -0.3006(2) 0.6845(6) -0.1672(2) 0.110 Uiso 1 calc R .
O14 O -0.29870(13) 0.6029(3) -0.0431(2) 0.0582(9) Uani 1 d . .
C14 C -0.3197(2) 0.5663(4) -0.1007(2) 0.0563(12) Uani 1 d . .
N15 N -0.3638(2) 0.4920(4) -0.1113(2) 0.0771(14) Uani 1 d . .
H15A H -0.3777(2) 0.4688(4) -0.1522(2) 0.092 Uiso 1 calc R .
C16 C -0.3902(3) 0.4472(6) -0.0594(3) 0.092(2) Uani 1 d . .
H16A H -0.3623(3) 0.4492(6) -0.0162(3) 0.111 Uiso 1 calc R .
H16B H -0.4015(3) 0.3655(6) -0.0693(3) 0.111 Uiso 1 calc R .
C17 C -0.4426(3) 0.5191(7) -0.0544(3) 0.095(2) Uani 1 d . .
H17A H -0.4700(3) 0.5184(7) -0.0979(3) 0.114 Uiso 1 calc R .
H17B H -0.4311(3) 0.6004(7) -0.0437(3) 0.114 Uiso 1 calc R .
C18 C -0.4720(3) 0.4717(7) -0.0005(4) 0.099(2) Uani 1 d . .
H18A H -0.4782(3) 0.3874(7) -0.0076(4) 0.119 Uiso 1 calc R .
H18B H -0.4460(3) 0.4823(7) 0.0435(4) 0.119 Uiso 1 calc R .
O31 O -0.3107(5) 1.1430(11) -0.2164(6) 0.164(4) Uiso 0.60 d PD 1
C32 C -0.2864(5) 1.2372(13) -0.1879(8) 0.134(5) Uiso 0.60 d PD 1
H32A H -0.3075(5) 1.2651(13) -0.1555(8) 0.161 Uiso 0.60 calc PR 1
H32B H -0.2885(5) 1.2983(13) -0.2220(8) 0.161 Uiso 0.60 calc PR 1
C33 C -0.2271(5) 1.2189(12) -0.1539(11) 0.162(8) Uani 0.60 d PD 1
H33A H -0.2110(5) 1.2918(12) -0.1337(11) 0.242 Uiso 0.60 calc PR 1
H33B H -0.2059(5) 1.1927(12) -0.1860(11) 0.242 Uiso 0.60 calc PR 1
H33C H -0.2248(5) 1.1600(12) -0.1194(11) 0.242 Uiso 0.60 calc PR 1
O34 O -0.1388(6) 1.2534(17) -0.1323(9) 0.150(6) Uiso 0.40 d PD 2
C35 C -0.1957(6) 1.2636(15) -0.1532(9) 0.108(6) Uiso 0.40 d PD 2
H35A H -0.2122(6) 1.2804(15) -0.1148(9) 0.130 Uiso 0.40 calc PR 2
H35B H -0.2118(6) 1.1894(15) -0.1731(9) 0.130 Uiso 0.40 calc PR 2
C36 C -0.2104(11) 1.3542(18) -0.2010(10) 0.141(8) Uiso 0.40 d PD 2
H36A H -0.2516(11) 1.3596(18) -0.2155(10) 0.212 Uiso 0.40 calc PR 2
H36B H -0.1944(11) 1.3372(18) -0.2392(10) 0.212 Uiso 0.40 calc PR 2
H36C H -0.1951(11) 1.4279(18) -0.1810(10) 0.212 Uiso 0.40 calc PR 2

loop_
_atom_type_symbol
_atom_type_description
_atom_type_scat_dispersion_real
_atom_type_scat_dispersion_imag
_atom_type_scat_source
C C 0.0033 0.0016 'International Tables Vol C Tables 4.2.6.8 and 6.1.1.4'
H H 0.0000 0.0000 'International Tables Vol C Tables 4.2.6.8 and 6.1.1.4'
O O 0.0106 0.0060 'International Tables Vol C Tables 4.2.6.8 and 6.1.1.4'
Cl Cl 0.1484 0.1585 'International Tables Vol C Tables 4.2.6.8 and 6.1.1.4'
Co Co 0.3494 0.9721 'International Tables Vol C Tables 4.2.6.8 and 6.1.1.4'
N N 0.0061 0.0033 'International Tables Vol C Tables 4.2.6.8 and 6.1.1.4'

loop_
_geom_angle_atom_site_label_1
_geom_angle_atom_site_label_2
_geom_angle_atom_site_label_3
_geom_angle
_geom_angle_site_symmetry_1
_geom_angle_site_symmetry_3
_geom_angle_publ_flag
Cl1 Co1 Cl1 111.81(10) . 2_454 ?
Cl1 Co1 Cl2 109.20(5) . 2_454 ?
Cl1 Co1 Cl2 108.35(5) 2_454 2_454 ?
Cl1 Co1 Cl2 108.35(5) . . ?
Cl1 Co1 Cl2 109.20(5) 2_454 . ?
Cl2 Co1 Cl2 109.91(7) 2_454 . ?
O8 Co2 O8 180.0 7_465 . ?
O8 Co2 O14 86.52(12) 7_465 7_465 ?
O8 Co2 O14 93.48(12) . 7_465 ?
O8 Co2 O14 93.48(12) 7_465 . ?
O8 Co2 O14 86.52(12) . . ?
O14 Co2 O14 180.0 7_465 . ?
O8 Co2 O2 93.55(12) 7_465 . ?
O8 Co2 O2 86.45(12) . . ?
O14 Co2 O2 91.86(12) 7_465 . ?
O14 Co2 O2 88.14(12) . . ?
O8 Co2 O2 86.45(12) 7_465 7_465 ?
O8 Co2 O2 93.55(12) . 7_465 ?
O14 Co2 O2 88.14(12) 7_465 7_465 ?
O14 Co2 O2 91.86(12) . 7_465 ?
O2 Co2 O2 180.0 . 7_465 ?
C2 O2 Co2 136.3(3) . . ?
O2 C2 N3 120.8(4) . . ?
O2 C2 C1 122.6(4) . . ?
N3 C2 C1 116.5(4) . . ?
C2 N3 C4 123.0(4) . . ?
N3 C4 C5 112.1(4) . . ?
C4 C5 C6 110.0(5) . . ?
C5 C6 C6 112.7(6) . 5_475 ?
C8 O8 Co2 137.6(3) . . ?
O8 C8 N9 120.2(5) . . ?
O8 C8 C7 123.0(4) . . ?
N9 C8 C7 116.8(5) . . ?
C8 N9 C10 119.2(6) . . ?
C11 C10 N9 102.3(10) . . ?
C10 C11 C12 100.5(11) . . ?
C11 C12 C12 105.9(10) . 2_454 ?
C14 O14 Co2 136.5(3) . . ?
O14 C14 N15 120.0(5) . . ?
O14 C14 C13 123.5(4) . . ?
N15 C14 C13 116.6(4) . . ?
C14 N15 C16 124.7(4) . . ?
N15 C16 C17 111.7(5) . . ?
C16 C17 C18 112.6(6) . . ?
C18 C18 C17 115.0(8) 5_465 . ?
O31 C32 C33 112.8(13) . . ?
O34 C35 C36 110.9(18) . . ?

loop_
_geom_bond_atom_site_label_1
_geom_bond_atom_site_label_2
_geom_bond_distance
_geom_bond_site_symmetry_2
_geom_bond_publ_flag
Co1 Cl1 2.264(2) . ?
Co1 Cl1 2.264(2) 2_454 ?
Co1 Cl2 2.2864(13) 2_454 ?
Co1 Cl2 2.2864(13) . ?
Co2 O8 2.089(3) 7_465 ?
Co2 O8 2.089(3) . ?
Co2 O14 2.099(3) 7_465 ?
Co2 O14 2.099(3) . ?
Co2 O2 2.109(3) . ?
Co2 O2 2.109(3) 7_465 ?
C1 C2 1.511(7) . ?
O2 C2 1.238(6) . ?
C2 N3 1.331(6) . ?
N3 C4 1.450(7) . ?
C4 C5 1.516(7) . ?
C5 C6 1.530(8) . ?
C6 C6 1.534(11) 5_475 ?
C7 C8 1.489(8) . ?
O8 C8 1.238(6) . ?
C8 N9 1.325(6) . ?
N9 C10 1.483(12) . ?
C10 C11 1.39(2) . ?
C11 C12 1.51(2) . ?
C12 C12 1.512(6) 2_454 ?
C13 C14 1.491(7) . ?
O14 C14 1.233(5) . ?
C14 N15 1.323(6) . ?
N15 C16 1.441(8) . ?
C16 C17 1.514(10) . ?
C17 C18 1.527(10) . ?
C18 C18 1.485(14) 5_465 ?
O31 C32 1.28(2) . ?
C32 C33 1.44(2) . ?
O34 C35 1.33(2) . ?
C35 C36 1.40(2) . ?
